data_1507761
loop_
_publ_author_name
'Le Bail, A'

_publ_section_title
;
 Ab initio structure determination of theta-KAlF4 with edge-sharing AlF6
 octahedra
;
_journal_issue 3
_journal_name_full 'Powder Diffraction'
_journal_page_first 185
_journal_page_last 190
_journal_paper_doi 10.1154/1.3194692
_journal_volume 24
_journal_year 2009
_chemical_compound_source
;
Thermal decomposition of K2(H5O2)Al2F9
Le Bail, A., Duroy, H. and Fourquet, J.L. (1992).
J. Solid State Chem. 98, 151-158.
;
_chemical_formula_moiety 'Al F4, K'
_chemical_formula_sum 'Al F4 K'
_chemical_formula_weight 142.08
_chemical_name_common 'potassium tetrafluoroaluminate'
_space_group_IT_number 62
_symmetry_cell_setting orthorhombic
_symmetry_space_group_name_Hall '-P 2ac 2n'
_symmetry_space_group_name_H-M 'P n m a'
_cell_angle_alpha 90.00000
_cell_angle_beta 90.00000
_cell_angle_gamma 90.00000
_cell_formula_units_Z 8
_cell_length_a 8.3242(3)
_cell_length_b 7.2502(3)
_cell_length_c 11.8875(4)
_cell_measurement_temperature 293
_cell_volume 717.44(5)
_computing_structure_refinement FULLPROF
_diffrn_ambient_temperature 293
_diffrn_measurement_device_type 'Philips PW1230 horizontal goniometer'
_diffrn_measurement_method 'Bragg Brentano'
_diffrn_radiation_monochromator graphite
_diffrn_radiation_type X-ray
_diffrn_source 'conventional X-ray tube'
_exptl_crystal_density_diffrn 2.631
_pd_char_colour white
_pd_char_particle_morphology nanoneedles
_pd_meas_2theta_range_inc 0.020000
_pd_meas_2theta_range_max 120.00000
_pd_meas_2theta_range_min 5.00000
_pd_meas_number_of_points 5751
_pd_meas_scan_method step
_pd_spec_mounting
; 
vertical sample holder
;
_pd_spec_mount_mode reflection
_pd_spec_shape flat_sheet
_refine_ls_number_parameters 55
_refine_ls_number_reflns 580
_refine_ls_number_restraints 6
_refine_ls_R_I_factor 4.9679
_cod_data_source_file kalf4.cif
_cod_data_source_block KAlF4
_cod_depositor_comments
;
The following automatic conversions were performed:

'_symmetry_cell_setting' value 'Orthorhombic' changed to
'orthorhombic' according to the built-in table from CIF Core
dictionary named 'cif_core.dic' version 2.4.1 from 2010-06-29.

Automatic conversion script
Id: cif_fix_values 1715 2011-07-08 13:25:40Z adriana 
;
_cod_database_code 1507761

loop_
_symmetry_equiv_pos_as_xyz
x,y,z
x+1/2,-y+1/2,-z+1/2
-x,y+1/2,-z
-x+1/2,-y,z+1/2
-x,-y,-z
-x+1/2,y+1/2,z+1/2
x,-y+1/2,z
x+1/2,y,-z+1/2

loop_
_atom_site_label
_atom_site_fract_x
_atom_site_fract_y
_atom_site_fract_z
_atom_site_U_iso_or_equiv
_atom_site_occupancy
Al 0.12785(16) 0.50064(18) 0.42169(11) 0.0075(8) 1.00000
F1 0.0946(2) 0.5129(8) 0.57359(17) 0.0221(8) 1.00000
F2 0.1226(9) 0.4848(9) 0.27668(16) 0.0221(8) 1.00000
F3 0.3382(2) 0.5064(11) 0.4313(5) 0.0221(8) 1.00000
F4 0.1285(11) 0.75000 0.4097(8) 0.0221(8) 1.00000
F5 0.1283(10) 0.25000 0.4207(9) 0.0221(8) 1.00000
K1 0.5798(5) 0.25000 0.3936(4) 0.0256(17) 1.00000
K2 0.6221(9) 0.25000 0.7559(4) 0.0473(18) 1.00000

loop_
_geom_angle_atom_site_label_1
_geom_angle_atom_site_label_2
_geom_angle_atom_site_label_3
_geom_angle
_geom_angle_site_symmetry_1
_geom_angle_site_symmetry_3
F1 Al F1 79.73(15) 2_555 3_566
F1 Al F2 169.8(2) 2_555 6_555
F1 Al F3 94.9(2) 2_555 7_555
F1 Al F4 91.7(4) 2_555 8_555
F1 Al F5 93.2(4) 2_555 10_555
F1 Al F2 90.1(3) 3_566 6_555
F1 Al F3 174.29(18) 3_566 7_555
F1 Al F4 93.3(4) 3_566 8_555
F1 Al F5 87.1(3) 3_566 10_555
F2 Al F3 95.3(4) 6_555 7_555
F2 Al F4 89.3(4) 6_555 8_555
F2 Al F5 85.8(4) 6_555 10_555
F3 Al F4 88.8(4) 7_555 8_555
F3 Al F5 91.3(4) 7_555 10_555
F4 Al F5 175.11(7) 8_555 10_555

loop_
_geom_bond_atom_site_label_1
_geom_bond_atom_site_label_2
_geom_bond_distance
_geom_bond_site_symmetry_2
Al Al 2.8279(19) 5_566
Al F1 1.829(2) .
Al F1 1.855(2) 5_566
Al F2 1.728(2) .
Al F3 1.755(2) .
Al F4 1.8135(15) .
Al F5 1.8172(13) .
Al K2 3.472(6) 3_656
Al K2 3.388(6) 4_564
F1 F1 2.361(3) 5_566
F1 F2 2.537(6) 5_566
F1 F3 2.641(4) .
F1 F4 2.613(8) .
F1 F4 2.669(8) 3_546
F1 F5 2.649(9) .
F1 F5 2.530(7) 3_556
F2 F3 2.574(7) .
F2 F4 2.490(8) .
F2 F5 2.415(9) .
F3 F4 2.496(9) .
F3 F5 2.554(8) .
F4 F5 2.938(13) 3_556
K1 F1 3.233(5) 3_646
K1 F2 2.669(6) 2_555
K1 F3 2.775(6) .
K1 F3 2.814(8) 3_646
K1 F3 2.775(6) 7_555
K1 F4 3.371(10) 3_646
K2 F1 2.792(5) 2_556
K2 F2 2.892(9) 3_646
K2 F2 2.812(9) 4_565
K2 F3 2.860(8) 3_646
K2 F4 2.861(11) 3_646
K2 F4 2.774(11) 4_565
